data_1529822
loop_
_publ_author_name
'Drozdov, Yu.N.'
'Batalieva, N.G.'
'Voronkov, A.A.'
'Kuz'min, E.A.'

_publ_section_title
;
 The crystal structure of Na11 Nb2 Ti Si4 P2 O25 F
;
_journal_name_full 'Doklady Akademii Nauk SSSR'
_journal_page_first 78
_journal_page_last 81
_journal_volume 216
_journal_year 1974
_chemical_formula_sum 'F Na11 Nb2 O25 P2 Si4 Ti'
_chemical_name_systematic 'Na11 Nb2 Ti (Si4 O17) (P O4)2 F'
_space_group_IT_number 2
_symmetry_space_group_name_Hall '-P 1'
_symmetry_space_group_name_H-M 'P -1'
_cell_angle_alpha 94.5
_cell_angle_beta 96
_cell_angle_gamma 90
_cell_formula_units_Z 1
_cell_length_a 5.53
_cell_length_b 7.16
_cell_length_c 14.55
_cell_volume 571.163
_citation_journal_id_ASTM DANKAS
_cod_data_source_file Drozdov_DANKAS_1974_797.cif
_cod_data_source_block F1Na11Nb2O25P2Si4Ti1
_cod_original_cell_volume 571.1627
_cod_original_formula_sum 'F1 Na11 Nb2 O25 P2 Si4 Ti1'
_cod_database_code 1529822

loop_
_symmetry_equiv_pos_as_xyz
x,y,z
-x,-y,-z

loop_
_atom_site_label
_atom_site_type_symbol
_atom_site_fract_x
_atom_site_fract_y
_atom_site_fract_z
_atom_site_occupancy
_atom_site_U_iso_or_equiv
O10 O-2 0.408 0.241 0.943 1 0.0
O12 O-2 0.983 0.183 0.729 1 0.0
Si1 Si+4 0.815 0.28 0.302 1 0.0
Na4 Na+1 0.709 0.491 0.735 1 0.0
O13 O-2 0.202 0.507 0.734 1 0.0
O11 O-2 0.471 0.21 0.719 1 0.0
O6 O-2 0.316 0.014 0.405 1 0.0
Na6 Na+1 0.501 0.258 0.499 1 0.0
Ti1 Ti+4 0 0.5 0.5 1 0.0
P1 P+5 0.686 0.243 0.933 1 0.0
O1 O-2 0.835 0.29 0.416 1 0.0
Na1 Na+1 0.199 0.007 0.866 1 0.0
Si2 Si+4 0.2 0.294 0.685 1 0.0
O3 O-2 0.558 0.173 0.256 1 0.0
O5 O-2 0.276 0.503 0.422 0.5 0.0
Nb1 Nb+5 0.699 0.008 0.716 1 0.0
Na5 Na+1 0.186 0.482 0.899 1 0.0
Na3 Na+1 0.248 0.236 0.081 1 0.0
Na2 Na+1 0 0 0.5 1 0.0
F1 F-1 0.276 0.503 0.422 0.5 0.0
O9 O-2 0.768 0.426 0.891 1 0.0
O2 O-2 0.05 0.195 0.252 1 0.0
O4 O-2 0.164 0.301 0.575 1 0.0
O7 O-2 0.743 0.07 0.872 1 0.0
O8 O-2 0.838 0.225 0.029 1 0.0
